data_1552550
loop_
_publ_author_name
'Pal, Tarun Kumar'
'Alam, Md Ashraful'
'Hossain, Md Dulal'
'Paul, Subrata'
'Miyatake, Ryuta'
'Sheikh, Md Chanmiya'

_publ_section_title
;
 2,4-Dichloro-6-[(2-hydroxy-5-methylanilino)methylidene]cyclohexa-2,4-dienone
;
_journal_coeditor_code IS4037
_journal_issue 10
_journal_name_full IUCrData
_journal_page_first x191401
_journal_paper_doi 10.1107/S2414314619014019
_journal_volume 4
_journal_year 2019
_chemical_formula_iupac 'C14 H11 Cl2 N O2'
_chemical_formula_moiety 'C14 H11 Cl2 N O2'
_chemical_formula_sum 'C14 H11 Cl2 N O2'
_chemical_formula_weight 296.15
_chemical_name_systematic
;
2,4-Dichloro-6-[(2-hydroxy-5-methylanilino)methylidene]cyclohexa-2,4-dienone
;
_space_group_crystal_system monoclinic
_space_group_IT_number 14
_space_group_name_Hall '-P 2yn'
_space_group_name_H-M_alt 'P 1 21/n 1'
_symmetry_space_group_name_Hall '-P 2yn'
_symmetry_space_group_name_H-M 'P 1 21/n 1'
_atom_sites_solution_hydrogens geom
_atom_sites_solution_primary direct
_atom_sites_solution_secondary difmap
_cell_angle_alpha 90.0000
_cell_angle_beta 98.255(7)
_cell_angle_gamma 90.0000
_cell_formula_units_Z 8
_cell_length_a 16.6119(5)
_cell_length_b 6.83947(16)
_cell_length_c 22.5749(6)
_cell_measurement_reflns_used 16379
_cell_measurement_temperature 173
_cell_measurement_theta_max 27.45
_cell_measurement_theta_min 1.83
_cell_volume 2538.31(13)
_computing_cell_refinement
;
RAPID-AUTO (Rigaku, 2001)
;
_computing_data_reduction
;
RAPID-AUTO (Rigaku, 2001)
;
_computing_molecular_graphics
;
CrystalStructure (Rigaku, 2018)
;
_computing_publication_material
;
CrystalStructure (Rigaku, 2018)
;
_computing_structure_refinement
;
SHELXL97 (Sheldrick, 2008)
;
_computing_structure_solution
;
SIR92 (Altomare <i>et al.</i>,  1993)
;
_diffrn_ambient_temperature 173
_diffrn_detector_area_resol_mean 10.000
_diffrn_measured_fraction_theta_full 1.000
_diffrn_measured_fraction_theta_max 0.999
_diffrn_measurement_device_type 'Rigaku R-AXIS RAPID'
_diffrn_measurement_method \w
_diffrn_radiation_type 'Mo K\a'
_diffrn_radiation_wavelength 0.71075
_diffrn_reflns_av_R_equivalents 0.0492
_diffrn_reflns_av_unetI/netI 0.0386
_diffrn_reflns_limit_h_max 21
_diffrn_reflns_limit_h_min -21
_diffrn_reflns_limit_k_max 8
_diffrn_reflns_limit_k_min -8
_diffrn_reflns_limit_l_max 29
_diffrn_reflns_limit_l_min -27
_diffrn_reflns_number 24092
_diffrn_reflns_theta_full 25.242
_diffrn_reflns_theta_max 27.462
_diffrn_reflns_theta_min 1.823
_diffrn_standards_number 0
_exptl_absorpt_coefficient_mu 0.506
_exptl_absorpt_correction_T_max 0.965
_exptl_absorpt_correction_T_min 0.697
_exptl_absorpt_correction_type multi-scan
_exptl_absorpt_process_details
;
(ABSCOR; Higashi, 1995)
;
_exptl_crystal_colour orange
_exptl_crystal_density_diffrn 1.550
_exptl_crystal_density_method 'not measured'
_exptl_crystal_description needle
_exptl_crystal_F_000 1216.00
_exptl_crystal_size_max 0.370
_exptl_crystal_size_mid 0.145
_exptl_crystal_size_min 0.070
_refine_diff_density_max 0.32
_refine_diff_density_min -0.39
_refine_ls_extinction_method none
_refine_ls_goodness_of_fit_ref 1.025
_refine_ls_hydrogen_treatment mixed
_refine_ls_number_parameters 361
_refine_ls_number_reflns 5794
_refine_ls_number_restraints 0
_refine_ls_R_factor_all 0.0667
_refine_ls_R_factor_gt 0.0430
_refine_ls_shift/su_max 0.001
_refine_ls_structure_factor_coef Fsqd
_refine_ls_weighting_details 'w = 1/[\s^2^(Fo^2^)+(0.0427P)^2^+1.2427P] where P=(Fo^2^+2Fc^2^)/3'
_refine_ls_weighting_scheme calc
_refine_ls_wR_factor_gt 0.0910
_refine_ls_wR_factor_ref 0.0995
_reflns_number_gt 4366
_reflns_number_total 5794
_reflns_threshold_expression F^2^>2.0\s(F^2^)
_cod_data_source_file is4037sup1.cif
_cod_data_source_block I
_cod_original_cell_volume 2538.30(12)
_cod_database_code 1552550

loop_
_space_group_symop_id
_space_group_symop_operation_xyz
1 +X,+Y,+Z
2 1/2-X,1/2+Y,1/2-Z
3 -X,-Y,-Z
4 -1/2+X,-1/2-Y,-1/2+Z

loop_
_atom_site_type_symbol
_atom_site_label
_atom_site_fract_x
_atom_site_fract_y
_atom_site_fract_z
_atom_site_U_iso_or_equiv
_atom_site_adp_type
_atom_site_calc_flag
_atom_site_occupancy
Cl Cl1 0.25495(3) 0.09343(10) -0.08874(3) 0.03921(16) Uani d 1
Cl Cl2 0.51221(3) 0.11130(8) -0.20767(2) 0.03353(14) Uani d 1
Cl Cl3 0.50788(3) 0.19328(9) 0.35698(3) 0.03368(14) Uani d 1
Cl Cl4 0.26343(4) 0.11237(10) 0.48780(2) 0.04106(16) Uani d 1
O O1 0.37601(9) 0.2150(2) 0.01624(6) 0.0307(4) Uani d 1
O O2 0.45249(9) 0.3530(2) 0.16615(7) 0.0319(4) Uani d 1
O O3 0.37348(9) 0.2238(2) 0.25471(6) 0.0312(4) Uani d 1
O O4 0.28678(9) 0.1500(3) 0.10445(7) 0.0335(4) Uani d 1
N N1 0.52248(11) 0.3018(3) 0.06875(8) 0.0238(4) Uani d 1
N N2 0.22374(11) 0.1714(3) 0.20494(8) 0.0240(4) Uani d 1
C C1 0.49095(12) 0.2179(3) -0.03532(9) 0.0224(4) Uani d 1
C C2 0.40586(12) 0.1912(3) -0.03220(9) 0.0230(4) Uani d 1
C C3 0.35810(12) 0.1351(3) -0.08807(9) 0.0252(4) Uani d 1
C C4 0.39050(13) 0.1133(3) -0.14003(9) 0.0264(4) Uani d 1
H H4A 0.356340 0.078181 -0.175870 0.032 Uiso calc 1
C C5 0.47392(13) 0.1425(3) -0.14064(9) 0.0253(4) Uani d 1
C C6 0.52355(13) 0.1907(3) -0.08924(9) 0.0258(4) Uani d 1
H H6 0.580302 0.206062 -0.089665 0.031 Uiso calc 1
C C7 0.54515(12) 0.2706(3) 0.01641(9) 0.0246(4) Uani d 1
H H7 0.601196 0.284176 0.012926 0.029 Uiso calc 1
C C8 0.57277(12) 0.3531(3) 0.12254(9) 0.0226(4) Uani d 1
C C9 0.53468(12) 0.3730(3) 0.17345(9) 0.0253(4) Uani d 1
C C10 0.58203(13) 0.4161(3) 0.22768(9) 0.0297(5) Uani d 1
H H10 0.557122 0.429067 0.262812 0.036 Uiso calc 1
C C11 0.66529(13) 0.4401(3) 0.23091(10) 0.0299(5) Uani d 1
H H11 0.696733 0.468769 0.268450 0.036 Uiso calc 1
C C12 0.70405(12) 0.4233(3) 0.18025(10) 0.0269(5) Uani d 1
C C13 0.65650(12) 0.3793(3) 0.12615(9) 0.0252(4) Uani d 1
H H13 0.681486 0.366869 0.091027 0.030 Uiso calc 1
C C14 0.79483(13) 0.4497(4) 0.18360(11) 0.0359(5) Uani d 1
H H14A 0.808814 0.463165 0.143078 0.043 Uiso calc 1
H H14B 0.822829 0.335619 0.203108 0.043 Uiso calc 1
H H14C 0.811765 0.567534 0.206801 0.043 Uiso calc 1
C C15 0.20603(12) 0.1554(3) 0.25913(9) 0.0236(4) Uani d 1
H H15 0.150757 0.136914 0.264204 0.028 Uiso calc 1
C C16 0.34976(12) 0.1928(3) 0.30534(9) 0.0234(4) Uani d 1
C C17 0.40453(12) 0.1814(3) 0.36060(9) 0.0243(4) Uani d 1
C C18 0.37823(12) 0.1580(3) 0.41483(9) 0.0256(5) Uani d 1
H H18 0.416378 0.153527 0.450438 0.031 Uiso calc 1
C C19 0.29454(13) 0.1406(3) 0.41776(9) 0.0266(5) Uani d 1
C C20 0.23901(12) 0.1389(3) 0.36714(9) 0.0251(4) Uani d 1
H H20 0.182907 0.120713 0.369653 0.030 Uiso calc 1
C C21 0.26538(12) 0.1643(3) 0.31084(9) 0.0225(4) Uani d 1
C C22 0.16925(12) 0.1673(3) 0.15075(9) 0.0231(4) Uani d 1
C C23 0.20467(12) 0.1583(3) 0.09815(9) 0.0260(5) Uani d 1
C C24 0.15371(14) 0.1588(3) 0.04366(10) 0.0304(5) Uani d 1
H H24 0.176341 0.152636 0.007370 0.037 Uiso calc 1
C C25 0.07038(13) 0.1681(3) 0.04194(10) 0.0300(5) Uani d 1
H H25 0.036697 0.168583 0.004192 0.036 Uiso calc 1
C C26 0.03407(12) 0.1770(3) 0.09397(10) 0.0270(5) Uani d 1
C C27 0.08532(12) 0.1767(3) 0.14838(9) 0.0257(4) Uani d 1
H H27 0.062516 0.183028 0.184586 0.031 Uiso calc 1
C C28 -0.05674(13) 0.1887(4) 0.09160(11) 0.0360(5) Uani d 1
H H28A -0.071234 0.159467 0.131228 0.043 Uiso calc 1
H H28B -0.082835 0.093679 0.062499 0.043 Uiso calc 1
H H28C -0.075315 0.320734 0.079520 0.043 Uiso calc 1
H H1 0.4750(14) 0.283(3) 0.0701(10) 0.025(6) Uiso d 1
H H2 0.4343(18) 0.314(4) 0.1968(14) 0.060(9) Uiso d 1
H H3 0.2752(15) 0.184(4) 0.2018(10) 0.033(7) Uiso d 1
H H4 0.3040(18) 0.164(4) 0.0721(14) 0.060(10) Uiso d 1

loop_
_atom_site_aniso_label
_atom_site_aniso_U_11
_atom_site_aniso_U_22
_atom_site_aniso_U_33
_atom_site_aniso_U_12
_atom_site_aniso_U_13
_atom_site_aniso_U_23
Cl1 0.0229(3) 0.0649(4) 0.0302(3) -0.0034(3) 0.0053(2) -0.0073(3)
Cl2 0.0391(3) 0.0394(3) 0.0252(3) -0.0016(3) 0.0151(2) -0.0022(2)
Cl3 0.0186(2) 0.0485(3) 0.0346(3) 0.0009(2) 0.0061(2) 0.0030(3)
Cl4 0.0320(3) 0.0703(4) 0.0227(3) -0.0026(3) 0.0102(2) -0.0022(3)
O1 0.0237(8) 0.0454(9) 0.0240(8) 0.0020(7) 0.0074(6) -0.0025(7)
O2 0.0231(8) 0.0434(10) 0.0303(9) -0.0021(7) 0.0079(7) 0.0034(7)
O3 0.0226(8) 0.0473(10) 0.0252(8) -0.0007(7) 0.0084(6) 0.0008(7)
O4 0.0200(8) 0.0538(11) 0.0279(8) -0.0023(7) 0.0081(6) -0.0002(8)
N1 0.0197(9) 0.0249(9) 0.0270(9) -0.0011(7) 0.0038(7) 0.0006(7)
N2 0.0186(9) 0.0301(10) 0.0239(9) -0.0012(7) 0.0051(7) -0.0019(7)
C1 0.0249(10) 0.0199(10) 0.0230(10) 0.0000(8) 0.0048(8) 0.0017(8)
C2 0.0237(10) 0.0221(10) 0.0236(10) 0.0027(8) 0.0044(8) 0.0021(8)
C3 0.0207(10) 0.0282(11) 0.0269(11) 0.0010(8) 0.0045(8) 0.0005(9)
C4 0.0304(11) 0.0266(11) 0.0220(10) 0.0012(9) 0.0029(8) 0.0026(9)
C5 0.0323(11) 0.0244(11) 0.0212(10) 0.0008(9) 0.0110(9) 0.0020(8)
C6 0.0258(11) 0.0262(11) 0.0268(11) -0.0030(9) 0.0082(9) 0.0022(9)
C7 0.0229(10) 0.0254(11) 0.0264(11) -0.0013(8) 0.0066(8) 0.0008(9)
C8 0.0253(10) 0.0191(10) 0.0232(10) -0.0001(8) 0.0026(8) -0.0007(8)
C9 0.0245(10) 0.0247(11) 0.0278(11) 0.0015(9) 0.0077(8) 0.0038(9)
C10 0.0335(12) 0.0347(12) 0.0224(10) 0.0022(10) 0.0089(9) 0.0007(9)
C11 0.0313(12) 0.0337(13) 0.0236(11) 0.0004(9) -0.0005(9) -0.0003(9)
C12 0.0232(10) 0.0258(11) 0.0311(11) 0.0017(9) 0.0018(9) 0.0017(9)
C13 0.0262(11) 0.0260(11) 0.0243(10) 0.0007(9) 0.0069(8) 0.0000(9)
C14 0.0253(11) 0.0458(14) 0.0358(13) -0.0036(10) 0.0009(10) -0.0039(11)
C15 0.0202(10) 0.0241(11) 0.0270(11) -0.0005(8) 0.0056(8) -0.0020(8)
C16 0.0233(10) 0.0242(10) 0.0235(10) 0.0009(8) 0.0064(8) -0.0021(8)
C17 0.0188(10) 0.0280(11) 0.0269(11) 0.0004(8) 0.0061(8) -0.0012(9)
C18 0.0236(10) 0.0298(12) 0.0228(10) -0.0011(9) 0.0017(8) -0.0023(9)
C19 0.0279(11) 0.0319(12) 0.0218(10) -0.0010(9) 0.0100(8) -0.0027(9)
C20 0.0192(10) 0.0294(11) 0.0280(11) 0.0011(8) 0.0079(8) -0.0018(9)
C21 0.0217(10) 0.0223(10) 0.0238(10) 0.0006(8) 0.0048(8) -0.0035(8)
C22 0.0233(10) 0.0235(10) 0.0225(10) -0.0018(8) 0.0030(8) -0.0025(8)
C23 0.0201(10) 0.0312(12) 0.0272(11) -0.0021(9) 0.0056(8) -0.0012(9)
C24 0.0311(12) 0.0385(13) 0.0231(11) -0.0034(10) 0.0087(9) -0.0027(9)
C25 0.0280(11) 0.0346(12) 0.0262(11) -0.0004(9) -0.0009(9) -0.0031(9)
C26 0.0227(10) 0.0282(11) 0.0297(11) 0.0011(9) 0.0030(9) -0.0056(9)
C27 0.0240(10) 0.0299(11) 0.0240(10) 0.0006(9) 0.0068(8) -0.0035(9)
C28 0.0223(11) 0.0455(14) 0.0394(13) 0.0029(10) 0.0020(9) -0.0063(11)

loop_
_atom_type_symbol
_atom_type_description
_atom_type_scat_dispersion_real
_atom_type_scat_dispersion_imag
_atom_type_scat_source
C C 0.0033 0.0016
;
International Tables for Crystallography
(Vol. C, Tables 4.2.6.8 and 6.1.1.4)
;
H H 0.0000 0.0000
;
International Tables for Crystallography
(Vol. C, Table 6.1.1.4)
;
Cl Cl 0.1484 0.1585
;
International Tables for Crystallography
(Vol. C, Tables 4.2.6.8 and 6.1.1.4)
;
N N 0.0061 0.0033
;
International Tables for Crystallography
(Vol. C, Tables 4.2.6.8 and 6.1.1.4)
;
O O 0.0106 0.0060
;
International Tables for Crystallography
(Vol. C, Tables 4.2.6.8 and 6.1.1.4)
;

loop_
_geom_angle_atom_site_label_1
_geom_angle_atom_site_label_2
_geom_angle_atom_site_label_3
_geom_angle
C9 O2 H2 114(2)
C23 O4 H4 112(2)
C7 N1 C8 127.17(18)
C7 N1 H1 114.9(16)
C8 N1 H1 117.8(16)
C15 N2 C22 127.43(18)
C15 N2 H3 116.1(16)
C22 N2 H3 116.4(16)
C6 C1 C7 117.84(18)
C6 C1 C2 121.77(18)
C7 C1 C2 120.38(18)
O1 C2 C1 122.18(18)
O1 C2 C3 123.47(18)
C1 C2 C3 114.35(18)
C4 C3 C2 122.99(19)
C4 C3 Cl1 118.98(16)
C2 C3 Cl1 118.03(15)
C3 C4 C5 120.29(19)
C3 C4 H4A 119.9
C5 C4 H4A 119.9
C6 C5 C4 120.24(19)
C6 C5 Cl2 121.25(17)
C4 C5 Cl2 118.50(16)
C5 C6 C1 120.32(19)
C5 C6 H6 119.8
C1 C6 H6 119.8
N1 C7 C1 123.73(19)
N1 C7 H7 118.1
C1 C7 H7 118.1
C13 C8 C9 120.40(19)
C13 C8 N1 122.91(19)
C9 C8 N1 116.68(18)
O2 C9 C10 124.10(19)
O2 C9 C8 117.18(19)
C10 C9 C8 118.70(19)
C11 C10 C9 120.5(2)
C11 C10 H10 119.8
C9 C10 H10 119.8
C10 C11 C12 121.5(2)
C10 C11 H11 119.3
C12 C11 H11 119.3
C13 C12 C11 117.86(19)
C13 C12 C14 120.5(2)
C11 C12 C14 121.61(19)
C12 C13 C8 121.09(19)
C12 C13 H13 119.5
C8 C13 H13 119.5
C12 C14 H14A 109.5
C12 C14 H14B 109.5
H14A C14 H14B 109.5
C12 C14 H14C 109.5
H14A C14 H14C 109.5
H14B C14 H14C 109.5
N2 C15 C21 123.07(19)
N2 C15 H15 118.5
C21 C15 H15 118.5
O3 C16 C17 123.15(18)
O3 C16 C21 121.93(18)
C17 C16 C21 114.91(18)
C18 C17 C16 122.67(18)
C18 C17 Cl3 119.61(16)
C16 C17 Cl3 117.70(15)
C17 C18 C19 119.83(19)
C17 C18 H18 120.1
C19 C18 H18 120.1
C20 C19 C18 121.09(19)
C20 C19 Cl4 120.45(16)
C18 C19 Cl4 118.42(16)
C19 C20 C21 119.58(19)
C19 C20 H20 120.2
C21 C20 H20 120.2
C20 C21 C15 117.83(18)
C20 C21 C16 121.75(18)
C15 C21 C16 120.40(18)
C27 C22 C23 120.73(19)
C27 C22 N2 123.16(18)
C23 C22 N2 116.09(18)
O4 C23 C24 124.8(2)
O4 C23 C22 116.94(19)
C24 C23 C22 118.29(19)
C25 C24 C23 120.4(2)
C25 C24 H24 119.8
C23 C24 H24 119.8
C24 C25 C26 122.1(2)
C24 C25 H25 119.0
C26 C25 H25 119.0
C27 C26 C25 117.34(19)
C27 C26 C28 121.0(2)
C25 C26 C28 121.6(2)
C22 C27 C26 121.20(19)
C22 C27 H27 119.4
C26 C27 H27 119.4
C26 C28 H28A 109.5
C26 C28 H28B 109.5
H28A C28 H28B 109.5
C26 C28 H28C 109.5
H28A C28 H28C 109.5
H28B C28 H28C 109.5

loop_
_geom_bond_atom_site_label_1
_geom_bond_atom_site_label_2
_geom_bond_distance
Cl1 C3 1.735(2)
Cl2 C5 1.737(2)
Cl3 C17 1.732(2)
Cl4 C19 1.743(2)
O1 C2 1.274(2)
O2 C9 1.358(2)
O2 H2 0.84(3)
O3 C16 1.279(2)
O4 C23 1.352(2)
O4 H4 0.83(3)
N1 C7 1.308(3)
N1 C8 1.416(3)
N1 H1 0.80(2)
N2 C15 1.303(3)
N2 C22 1.414(3)
N2 H3 0.87(2)
C1 C6 1.414(3)
C1 C7 1.415(3)
C1 C2 1.437(3)
C2 C3 1.442(3)
C3 C4 1.367(3)
C4 C5 1.402(3)
C4 H4A 0.9500
C5 C6 1.364(3)
C6 H6 0.9500
C7 H7 0.9500
C8 C13 1.393(3)
C8 C9 1.396(3)
C9 C10 1.388(3)
C10 C11 1.384(3)
C10 H10 0.9500
C11 C12 1.395(3)
C11 H11 0.9500
C12 C13 1.389(3)
C12 C14 1.510(3)
C13 H13 0.9500
C14 H14A 0.9800
C14 H14B 0.9800
C14 H14C 0.9800
C15 C21 1.417(3)
C15 H15 0.9500
C16 C17 1.437(3)
C16 C21 1.438(3)
C17 C18 1.367(3)
C18 C19 1.406(3)
C18 H18 0.9500
C19 C20 1.362(3)
C20 C21 1.413(3)
C20 H20 0.9500
C22 C27 1.389(3)
C22 C23 1.400(3)
C23 C24 1.390(3)
C24 C25 1.381(3)
C24 H24 0.9500
C25 C26 1.396(3)
C25 H25 0.9500
C26 C27 1.390(3)
C26 C28 1.504(3)
C27 H27 0.9500
C28 H28A 0.9800
C28 H28B 0.9800
C28 H28C 0.9800

loop_
_geom_hbond_atom_site_label_D
_geom_hbond_atom_site_label_H
_geom_hbond_atom_site_label_A
_geom_hbond_distance_DH
_geom_hbond_distance_HA
_geom_hbond_distance_DA
_geom_hbond_angle_DHA
_geom_hbond_publ_flag
O2 H2 O3 0.84(3) 1.87(3) 2.693(2) 168(3) yes
O4 H4 O1 0.83(3) 1.89(3) 2.685(2) 160(3) yes
N1 H1 O1 0.80(2) 1.96(2) 2.617(2) 139(2) yes
N2 H3 O3 0.87(2) 1.90(2) 2.603(2) 137(2) yes
C10 H10 Cl3 0.95 2.88 3.660(2) 140 yes
C24 H24 Cl1 0.95 2.72 3.661(2) 172 yes

loop_
_geom_torsion_atom_site_label_1
_geom_torsion_atom_site_label_2
_geom_torsion_atom_site_label_3
_geom_torsion_atom_site_label_4
_geom_torsion
C6 C1 C2 O1 179.81(19)
C7 C1 C2 O1 0.6(3)
C6 C1 C2 C3 0.1(3)
C7 C1 C2 C3 -179.18(19)
O1 C2 C3 C4 178.8(2)
C1 C2 C3 C4 -1.4(3)
O1 C2 C3 Cl1 -1.3(3)
C1 C2 C3 Cl1 178.49(15)
C2 C3 C4 C5 1.1(3)
Cl1 C3 C4 C5 -178.84(16)
C3 C4 C5 C6 0.8(3)
C3 C4 C5 Cl2 179.56(16)
C4 C5 C6 C1 -2.1(3)
Cl2 C5 C6 C1 179.16(16)
C7 C1 C6 C5 -179.09(19)
C2 C1 C6 C5 1.7(3)
C8 N1 C7 C1 179.40(19)
C6 C1 C7 N1 179.33(19)
C2 C1 C7 N1 -1.4(3)
C7 N1 C8 C13 0.6(3)
C7 N1 C8 C9 -178.1(2)
C13 C8 C9 O2 177.48(18)
N1 C8 C9 O2 -3.8(3)
C13 C8 C9 C10 -1.1(3)
N1 C8 C9 C10 177.64(19)
O2 C9 C10 C11 -177.9(2)
C8 C9 C10 C11 0.5(3)
C9 C10 C11 C12 0.4(3)
C10 C11 C12 C13 -0.7(3)
C10 C11 C12 C14 179.9(2)
C11 C12 C13 C8 0.1(3)
C14 C12 C13 C8 179.5(2)
C9 C8 C13 C12 0.8(3)
N1 C8 C13 C12 -177.85(19)
C22 N2 C15 C21 -179.03(19)
O3 C16 C17 C18 176.6(2)
C21 C16 C17 C18 -4.1(3)
O3 C16 C17 Cl3 -4.7(3)
C21 C16 C17 Cl3 174.60(15)
C16 C17 C18 C19 1.1(3)
Cl3 C17 C18 C19 -177.52(16)
C17 C18 C19 C20 2.6(3)
C17 C18 C19 Cl4 -179.65(17)
C18 C19 C20 C21 -3.0(3)
Cl4 C19 C20 C21 179.27(16)
C19 C20 C21 C15 178.05(19)
C19 C20 C21 C16 -0.2(3)
N2 C15 C21 C20 -178.05(19)
N2 C15 C21 C16 0.2(3)
O3 C16 C21 C20 -177.08(19)
C17 C16 C21 C20 3.6(3)
O3 C16 C21 C15 4.7(3)
C17 C16 C21 C15 -174.60(19)
C15 N2 C22 C27 10.8(3)
C15 N2 C22 C23 -170.8(2)
C27 C22 C23 O4 179.84(19)
N2 C22 C23 O4 1.4(3)
C27 C22 C23 C24 -0.1(3)
N2 C22 C23 C24 -178.47(19)
O4 C23 C24 C25 -179.8(2)
C22 C23 C24 C25 0.1(3)
C23 C24 C25 C26 -0.1(3)
C24 C25 C26 C27 0.2(3)
C24 C25 C26 C28 179.5(2)
C23 C22 C27 C26 0.1(3)
N2 C22 C27 C26 178.4(2)
C25 C26 C27 C22 -0.2(3)
C28 C26 C27 C22 -179.5(2)

_cod_database_fobs_code 1552550
